data_4110234
loop_
_publ_author_name
'Matthew J. Horner'
'K. Travis Holman'
'Michael D. Ward'

_publ_section_title
;
 Architectural Diversity and Elastic Networks in Hydrogen-Bonded Host
 Frameworks: From Molecular Jaws to Cylinders
;
_journal_name_full 'Journal of the American Chemical Society'
_journal_page_first 14640
_journal_page_last 14660
_journal_paper_doi 10.1021/ja0741574
_journal_volume 129
_journal_year 2007
_chemical_formula_sum 'C17 H25 N3 O4 S'
_chemical_formula_weight 367.46
_chemical_name_common 'guanidinium monosulfonate clathrate'
_chemical_name_systematic
; 
 ? 
;
_space_group_IT_number 19
_symmetry_cell_setting orthorhombic
_symmetry_space_group_name_Hall 'P 2ac 2ab'
_symmetry_space_group_name_H-M 'P 21 21 21'
_atom_sites_solution_hydrogens geom
_atom_sites_solution_primary direct
_atom_sites_solution_secondary difmap
_audit_creation_method SHELXL-97
_cell_angle_alpha 90.00
_cell_angle_beta 90.00
_cell_angle_gamma 90.00
_cell_formula_units_Z 4
_cell_length_a 7.4622(4)
_cell_length_b 11.8703(6)
_cell_length_c 22.1066(11)
_cell_measurement_reflns_used 6749
_cell_measurement_temperature 173(2)
_cell_measurement_theta_max 27.092
_cell_measurement_theta_min 2.518
_cell_volume 1958.17(17)
_computing_cell_refinement 'SAINT, Bruker'
_computing_data_collection 'SMART, Bruker (or Siemens)'
_computing_data_reduction 'SAINT, Bruker'
_computing_molecular_graphics 'XSEED, L. Barbour; http://www.xseed.com'
_computing_publication_material CIFTAB
_computing_structure_refinement 'SHELXL-97 (Sheldrick, 1997)'
_computing_structure_solution 'SHELXS-97 (Sheldrick, 1990)'
_diffrn_ambient_temperature 173(2)
_diffrn_measured_fraction_theta_full 0.996
_diffrn_measured_fraction_theta_max 0.996
_diffrn_radiation_monochromator graphite
_diffrn_radiation_source 'fine-focus sealed tube'
_diffrn_radiation_type MoK\a
_diffrn_radiation_wavelength 0.71073
_diffrn_reflns_av_R_equivalents 0.0264
_diffrn_reflns_av_sigmaI/netI 0.0239
_diffrn_reflns_limit_h_max 9
_diffrn_reflns_limit_h_min -8
_diffrn_reflns_limit_k_max 14
_diffrn_reflns_limit_k_min -15
_diffrn_reflns_limit_l_max 19
_diffrn_reflns_limit_l_min -27
_diffrn_reflns_number 12184
_diffrn_reflns_theta_full 27.00
_diffrn_reflns_theta_max 27.00
_diffrn_reflns_theta_min 1.84
_exptl_absorpt_coefficient_mu 0.190
_exptl_absorpt_correction_T_max 0.9757
_exptl_absorpt_correction_T_min 0.9260
_exptl_absorpt_correction_type multi-scan
_exptl_absorpt_process_details 'SADABS, G. Sheldrick (1999)'
_exptl_crystal_colour colorless
_exptl_crystal_density_diffrn 1.246
_exptl_crystal_description plate
_exptl_crystal_F_000 784
_exptl_crystal_size_max 0.41
_exptl_crystal_size_mid 0.17
_exptl_crystal_size_min 0.13
_refine_diff_density_max 0.413
_refine_diff_density_min -0.315
_refine_diff_density_rms 0.041
_refine_ls_abs_structure_details 'Flack H D (1983), Acta Cryst. A39, 876-881'
_refine_ls_abs_structure_Flack -0.05(9)
_refine_ls_extinction_coef 0.0164(17)
_refine_ls_extinction_expression Fc^*^=kFc[1+0.001xFc^2^\l^3^/sin(2\q)]^-1/4^
_refine_ls_extinction_method SHELXL
_refine_ls_goodness_of_fit_ref 1.081
_refine_ls_hydrogen_treatment mixed
_refine_ls_matrix_type full
_refine_ls_number_parameters 231
_refine_ls_number_reflns 4266
_refine_ls_number_restraints 0
_refine_ls_restrained_S_all 1.081
_refine_ls_R_factor_all 0.0483
_refine_ls_R_factor_gt 0.0402
_refine_ls_shift/su_max 0.001
_refine_ls_shift/su_mean 0.000
_refine_ls_structure_factor_coef Fsqd
_refine_ls_weighting_details 'calc w=1/[\s^2^(Fo^2^)+(0.0682P)^2^+0.2165P] where P=(Fo^2^+2Fc^2^)/3'
_refine_ls_weighting_scheme calc
_refine_ls_wR_factor_gt 0.1104
_refine_ls_wR_factor_ref 0.1155
_reflns_number_gt 3622
_reflns_number_total 4266
_reflns_threshold_expression >2sigma(I)
_cod_data_source_file ja0741574si20070910_040750_33.cif
_cod_data_source_block G4MBS_3,4-DMA
_cod_database_code 4110234

loop_
_symmetry_equiv_pos_as_xyz
'x, y, z'
'-x+1/2, -y, z+1/2'
'x+1/2, -y+1/2, -z'
'-x, y+1/2, -z+1/2'

loop_
_atom_site_label
_atom_site_type_symbol
_atom_site_fract_x
_atom_site_fract_y
_atom_site_fract_z
_atom_site_U_iso_or_equiv
_atom_site_adp_type
_atom_site_occupancy
_atom_site_symmetry_multiplicity
_atom_site_calc_flag
_atom_site_refinement_flags
S1 S 0.25419(7) 0.66965(4) 0.80833(2) 0.03601(14) Uani 1 1 d .
O1 O 0.2564(2) 0.79058(10) 0.79667(6) 0.0415(3) Uani 1 1 d .
C8 C -0.2456(3) 0.83364(15) 0.76821(8) 0.0363(4) Uani 1 1 d .
O2 O 0.0954(2) 0.61566(13) 0.78248(7) 0.0414(4) Uani 1 1 d .
O3 O 0.41822(19) 0.61306(13) 0.78880(7) 0.0430(4) Uani 1 1 d .
N3 N -0.3985(2) 0.88739(17) 0.76073(8) 0.0426(4) Uani 1 1 d .
H3A H -0.5004 0.8535 0.7691 0.051 Uiso 1 1 calc R
H3B H -0.3987 0.9572 0.7474 0.051 Uiso 1 1 calc R
N1 N -0.2443(3) 0.72841(12) 0.78835(8) 0.0418(4) Uani 1 1 d .
H1A H -0.3459 0.6942 0.7968 0.050 Uiso 1 1 calc R
H1B H -0.1419 0.6928 0.7933 0.050 Uiso 1 1 calc R
N2 N -0.0916(2) 0.88380(18) 0.75515(9) 0.0475(5) Uani 1 1 d .
H2A H -0.0911 0.9534 0.7414 0.057 Uiso 1 1 calc R
H2B H 0.0101 0.8475 0.7602 0.057 Uiso 1 1 calc R
C1 C 0.2404(3) 0.65147(14) 0.88721(9) 0.0371(4) Uani 1 1 d .
O4 O 0.2277(3) 1.02291(15) 0.89868(8) 0.0701(5) Uani 1 1 d .
C10 C 0.2339(3) 1.08170(18) 1.06082(10) 0.0475(5) Uani 1 1 d .
C2 C 0.1654(3) 0.73465(18) 0.92330(10) 0.0456(5) Uani 1 1 d .
H2 H 0.1275 0.8040 0.9060 0.055 Uiso 1 1 calc R
C3 C 0.1462(4) 0.7156(2) 0.98492(11) 0.0533(6) Uani 1 1 d .
H3 H 0.0948 0.7726 1.0096 0.064 Uiso 1 1 calc R
C11 C 0.2544(4) 1.03044(17) 1.00433(11) 0.0512(5) Uani 1 1 d .
H11 H 0.3094 0.9584 1.0020 0.061 Uiso 1 1 calc R
C13 C 0.1136(3) 1.1845(2) 0.95397(12) 0.0536(6) Uani 1 1 d .
H13 H 0.0719 1.2201 0.9181 0.064 Uiso 1 1 calc R
C5 C 0.2744(4) 0.53319(19) 0.97419(11) 0.0538(6) Uani 1 1 d .
H5 H 0.3122 0.4639 0.9915 0.065 Uiso 1 1 calc R
C14 C 0.0917(3) 1.2347(2) 1.00946(11) 0.0534(6) Uani 1 1 d .
H14 H 0.0337 1.3059 1.0110 0.064 Uiso 1 1 calc R
C4 C 0.2007(3) 0.6149(2) 1.01124(11) 0.0523(6) Uani 1 1 d .
C9 C 0.1496(3) 1.18731(19) 1.06333(11) 0.0476(5) Uani 1 1 d .
C17 C 0.1759(5) 1.0753(3) 0.84362(13) 0.0824(10) Uani 1 1 d .
H17A H 0.0463 1.0886 0.8439 0.124 Uiso 1 1 calc R
H17B H 0.2067 1.0261 0.8096 0.124 Uiso 1 1 calc R
H17C H 0.2390 1.1473 0.8394 0.124 Uiso 1 1 calc R
C12 C 0.1963(3) 1.0825(2) 0.95159(11) 0.0520(6) Uani 1 1 d .
C16 C 0.3020(4) 1.0243(3) 1.11700(13) 0.0684(8) Uani 1 1 d .
H16A H 0.3453 0.9487 1.1067 0.103 Uiso 1 1 calc R
H16B H 0.2046 1.0182 1.1466 0.103 Uiso 1 1 calc R
H16C H 0.4004 1.0684 1.1343 0.103 Uiso 1 1 calc R
C15 C 0.1234(4) 1.2488(3) 1.12216(13) 0.0727(8) Uani 1 1 d .
H15A H 0.0637 1.3209 1.1145 0.109 Uiso 1 1 calc R
H15B H 0.2402 1.2625 1.1411 0.109 Uiso 1 1 calc R
H15C H 0.0492 1.2030 1.1493 0.109 Uiso 1 1 calc R
C7 C 0.1802(5) 0.5953(3) 1.07853(12) 0.0754(9) Uani 1 1 d .
H7A H 0.1558 0.6671 1.0988 0.113 Uiso 1 1 calc R
H7B H 0.2911 0.5628 1.0947 0.113 Uiso 1 1 calc R
H7C H 0.0806 0.5432 1.0857 0.113 Uiso 1 1 calc R
C6 C 0.2947(3) 0.54977(19) 0.91269(11) 0.0464(5) Uani 1 1 d .
H6 H 0.3451 0.4924 0.8881 0.056 Uiso 1 1 calc R

loop_
_atom_site_aniso_label
_atom_site_aniso_U_11
_atom_site_aniso_U_22
_atom_site_aniso_U_33
_atom_site_aniso_U_23
_atom_site_aniso_U_13
_atom_site_aniso_U_12
S1 0.0290(2) 0.0333(2) 0.0457(2) -0.00163(17) 0.0012(2) 0.0001(2)
O1 0.0362(7) 0.0351(6) 0.0531(8) 0.0040(5) 0.0000(7) -0.0003(7)
C8 0.0354(9) 0.0373(8) 0.0363(9) 0.0010(7) -0.0023(9) 0.0022(12)
O2 0.0312(7) 0.0408(8) 0.0523(9) -0.0054(7) -0.0019(6) -0.0010(7)
O3 0.0312(7) 0.0404(8) 0.0573(9) -0.0068(7) 0.0043(6) -0.0002(7)
N3 0.0321(9) 0.0406(10) 0.0550(11) 0.0089(9) -0.0001(8) -0.0019(8)
N1 0.0306(8) 0.0374(8) 0.0574(10) 0.0064(7) 0.0005(8) -0.0021(10)
N2 0.0332(9) 0.0412(10) 0.0682(13) 0.0147(10) -0.0001(9) -0.0015(9)
C1 0.0280(9) 0.0340(8) 0.0493(10) -0.0009(7) -0.0021(9) -0.0020(10)
O4 0.0897(16) 0.0579(9) 0.0627(10) -0.0001(8) -0.0102(11) 0.0025(12)
C10 0.0360(11) 0.0478(10) 0.0588(12) 0.0161(9) 0.0019(11) -0.0032(11)
C2 0.0471(12) 0.0356(10) 0.0541(13) -0.0007(9) 0.0008(10) -0.0001(9)
C3 0.0608(15) 0.0502(13) 0.0489(13) -0.0070(10) 0.0048(11) -0.0075(11)
C11 0.0403(10) 0.0376(9) 0.0757(15) 0.0062(9) 0.0004(14) -0.0017(12)
C13 0.0467(12) 0.0549(13) 0.0592(14) 0.0108(12) -0.0084(11) -0.0012(11)
C5 0.0478(14) 0.0485(11) 0.0651(15) 0.0152(10) -0.0072(11) -0.0007(11)
C14 0.0440(12) 0.0497(13) 0.0664(15) 0.0133(12) 0.0008(11) 0.0049(11)
C4 0.0490(14) 0.0590(14) 0.0487(12) 0.0050(11) -0.0072(9) -0.0128(10)
C9 0.0415(12) 0.0480(12) 0.0534(13) 0.0056(10) 0.0026(9) -0.0022(10)
C17 0.117(3) 0.0773(19) 0.0531(16) 0.0007(14) -0.0225(16) -0.0110(19)
C12 0.0487(13) 0.0517(13) 0.0557(13) 0.0018(11) -0.0042(10) -0.0100(10)
C16 0.0569(16) 0.0787(18) 0.0696(18) 0.0286(15) -0.0026(12) 0.0032(13)
C15 0.0750(19) 0.0766(19) 0.0666(17) -0.0058(15) 0.0145(14) 0.0008(16)
C7 0.088(2) 0.088(2) 0.0494(15) 0.0068(14) -0.0048(13) -0.0235(17)
C6 0.0407(13) 0.0397(10) 0.0589(13) 0.0038(9) -0.0007(9) 0.0044(8)

loop_
_atom_type_symbol
_atom_type_description
_atom_type_scat_dispersion_real
_atom_type_scat_dispersion_imag
_atom_type_scat_source
C C 0.0033 0.0016 'International Tables Vol C Tables 4.2.6.8 and 6.1.1.4'
H H 0.0000 0.0000 'International Tables Vol C Tables 4.2.6.8 and 6.1.1.4'
N N 0.0061 0.0033 'International Tables Vol C Tables 4.2.6.8 and 6.1.1.4'
O O 0.0106 0.0060 'International Tables Vol C Tables 4.2.6.8 and 6.1.1.4'
S S 0.1246 0.1234 'International Tables Vol C Tables 4.2.6.8 and 6.1.1.4'

loop_
_geom_angle_atom_site_label_1
_geom_angle_atom_site_label_2
_geom_angle_atom_site_label_3
_geom_angle
O1 S1 O3 113.00(10)
O1 S1 O2 111.79(10)
O3 S1 O2 111.20(8)
O1 S1 C1 107.24(8)
O3 S1 C1 106.57(10)
O2 S1 C1 106.60(10)
N3 C8 N1 120.3(2)
N3 C8 N2 120.37(16)
N1 C8 N2 119.3(2)
C2 C1 C6 120.1(2)
C2 C1 S1 120.41(15)
C6 C1 S1 119.35(16)
C12 O4 C17 117.0(2)
C11 C10 C9 118.3(2)
C11 C10 C16 120.2(2)
C9 C10 C16 121.5(2)
C1 C2 C3 119.3(2)
C2 C3 C4 121.4(2)
C12 C11 C10 121.5(2)
C12 C13 C14 118.3(2)
C6 C5 C4 121.7(2)
C13 C14 C9 123.6(2)
C5 C4 C3 118.1(2)
C5 C4 C7 120.9(2)
C3 C4 C7 120.9(3)
C14 C9 C10 117.9(2)
C14 C9 C15 120.4(2)
C10 C9 C15 121.7(2)
C13 C12 O4 124.3(2)
C13 C12 C11 120.3(2)
O4 C12 C11 115.4(2)
C5 C6 C1 119.3(2)

loop_
_geom_bond_atom_site_label_1
_geom_bond_atom_site_label_2
_geom_bond_distance
S1 O1 1.4585(13)
S1 O3 1.4614(15)
S1 O2 1.4635(16)
S1 C1 1.760(2)
C8 N3 1.317(3)
C8 N1 1.326(2)
C8 N2 1.326(3)
C1 C2 1.387(3)
C1 C6 1.392(3)
O4 C12 1.387(3)
O4 C17 1.420(3)
C10 C11 1.398(3)
C10 C9 1.404(3)
C10 C16 1.505(3)
C2 C3 1.388(3)
C3 C4 1.391(4)
C11 C12 1.389(3)
C13 C12 1.360(4)
C13 C14 1.374(4)
C5 C6 1.382(3)
C5 C4 1.383(4)
C14 C9 1.386(3)
C4 C7 1.513(4)
C9 C15 1.504(4)

loop_
_cod_related_entry_id
_cod_related_entry_database
_cod_related_entry_code
1 ChemSpider 30660389
